data_2215987
loop_
_publ_author_name
'Feng Zhi'
'Yi-Lin Yang'

_publ_section_title
;
 6-Chloro-<i>N</i>'-(2,4-dichlorobenzylidene)nicotinohydrazide
;
_journal_coeditor_code HG2327
_journal_issue 11
_journal_name_full 'Acta Crystallographica Section E'
_journal_page_first o4471
_journal_page_last o4471
_journal_paper_doi 10.1107/S1600536807053184
_journal_volume 63
_journal_year 2007
_chemical_formula_iupac 'C13 H8 Cl3 N3 O'
_chemical_formula_moiety 'C13 H8 Cl3 N3 O'
_chemical_formula_sum 'C13 H8 Cl3 N3 O'
_chemical_formula_weight 328.57
_chemical_name_systematic
;
6-Chloro-N'-(2,4-dichlorobenzylidene)nicotinohydrazide
;
_space_group_IT_number 2
_symmetry_cell_setting triclinic
_symmetry_space_group_name_Hall '-P 1'
_symmetry_space_group_name_H-M 'P -1'
_atom_sites_solution_hydrogens geom
_atom_sites_solution_primary direct
_atom_sites_solution_secondary difmap
_audit_creation_method SHELXL-97
_cell_angle_alpha 106.70(3)
_cell_angle_beta 92.36(3)
_cell_angle_gamma 96.94(3)
_cell_formula_units_Z 2
_cell_length_a 4.6670(9)
_cell_length_b 12.202(2)
_cell_length_c 12.935(3)
_cell_measurement_reflns_used 872
_cell_measurement_temperature 298(2)
_cell_measurement_theta_max 24.7
_cell_measurement_theta_min 2.5
_cell_volume 698.1(3)
_computing_cell_refinement 'SAINT (Bruker, 2002)'
_computing_data_collection 'SMART (Bruker, 2002)'
_computing_data_reduction 'SAINT (Bruker, 2002)'
_computing_molecular_graphics 'SHELXTL (Sheldrick, 1997b)'
_computing_publication_material 'SHELXL97 (Sheldrick, 1997a)'
_computing_structure_refinement 'SHELXL97 (Sheldrick, 1997a)'
_computing_structure_solution 'SHELXS97 (Sheldrick, 1997a)'
_diffrn_ambient_temperature 298(2)
_diffrn_measured_fraction_theta_full 0.977
_diffrn_measured_fraction_theta_max 0.977
_diffrn_measurement_device_type 'Bruker SMART CCD area-detector'
_diffrn_measurement_method \w
_diffrn_radiation_monochromator graphite
_diffrn_radiation_source 'fine-focus sealed tube'
_diffrn_radiation_type MoK\a
_diffrn_radiation_wavelength 0.71073
_diffrn_reflns_av_R_equivalents 0.0810
_diffrn_reflns_av_sigmaI/netI 0.1583
_diffrn_reflns_limit_h_max 5
_diffrn_reflns_limit_h_min -5
_diffrn_reflns_limit_k_max 15
_diffrn_reflns_limit_k_min -15
_diffrn_reflns_limit_l_max 16
_diffrn_reflns_limit_l_min -15
_diffrn_reflns_number 5653
_diffrn_reflns_theta_full 26.50
_diffrn_reflns_theta_max 26.50
_diffrn_reflns_theta_min 1.65
_exptl_absorpt_coefficient_mu 0.653
_exptl_absorpt_correction_T_max 0.8696
_exptl_absorpt_correction_T_min 0.8434
_exptl_absorpt_correction_type multi-scan
_exptl_absorpt_process_details '(SADABS; Sheldrick, 1996)'
_exptl_crystal_colour yellow
_exptl_crystal_density_diffrn 1.563
_exptl_crystal_density_method 'not measured'
_exptl_crystal_description block
_exptl_crystal_F_000 332
_exptl_crystal_size_max 0.27
_exptl_crystal_size_mid 0.23
_exptl_crystal_size_min 0.22
_refine_diff_density_max 0.293
_refine_diff_density_min -0.341
_refine_ls_extinction_method none
_refine_ls_goodness_of_fit_ref 0.965
_refine_ls_hydrogen_treatment mixed
_refine_ls_matrix_type full
_refine_ls_number_parameters 184
_refine_ls_number_reflns 2827
_refine_ls_number_restraints 1
_refine_ls_restrained_S_all 0.965
_refine_ls_R_factor_all 0.2038
_refine_ls_R_factor_gt 0.0857
_refine_ls_shift/su_max 0.000
_refine_ls_shift/su_mean 0.000
_refine_ls_structure_factor_coef Fsqd
_refine_ls_weighting_details 'calc w=1/[\s^2^(Fo^2^)+(0.0596P)^2^] where P=(Fo^2^+2Fc^2^)/3'
_refine_ls_weighting_scheme calc
_refine_ls_wR_factor_gt 0.1431
_refine_ls_wR_factor_ref 0.1898
_reflns_number_gt 1141
_reflns_number_total 2827
_reflns_threshold_expression I>2\s(I)
_cod_data_source_file hg2327.cif
_cod_data_source_block I
_cod_original_cell_volume 698.1(2)
_cod_database_code 2215987
_cod_database_fobs_code 2215987

loop_
_symmetry_equiv_pos_as_xyz
'x, y, z'
'-x, -y, -z'

loop_
_atom_site_type_symbol
_atom_site_label
_atom_site_fract_x
_atom_site_fract_y
_atom_site_fract_z
_atom_site_U_iso_or_equiv
_atom_site_adp_type
_atom_site_calc_flag
_atom_site_refinement_flags
_atom_site_occupancy
Cl Cl1 0.3082(4) 0.10650(15) 0.49252(14) 0.0547(6) Uani d . 1
Cl Cl2 -0.3745(5) 0.04955(17) 0.13214(15) 0.0752(7) Uani d . 1
Cl Cl3 0.3929(5) 0.79974(18) 1.24132(15) 0.0810(8) Uani d . 1
O O1 -0.3459(9) 0.5648(4) 0.7653(3) 0.0499(13) Uani d . 1
N N1 -0.0622(11) 0.4126(4) 0.6298(4) 0.0408(14) Uani d . 1
N N2 0.0597(10) 0.4785(5) 0.7306(4) 0.0396(14) Uani d D 1
N N3 0.3450(11) 0.6333(5) 1.0617(4) 0.0488(15) Uani d . 1
C C1 -0.0062(13) 0.2716(5) 0.4667(5) 0.0347(15) Uani d . 1
C C2 0.0704(12) 0.1627(5) 0.4208(5) 0.0378(16) Uani d . 1
C C3 -0.0399(15) 0.0942(6) 0.3192(5) 0.055(2) Uani d . 1
H H3 0.0146 0.0214 0.2908 0.066 Uiso calc R 1
C C4 -0.2311(15) 0.1346(6) 0.2602(5) 0.0475(18) Uani d . 1
C C5 -0.3120(14) 0.2426(6) 0.3028(5) 0.0504(19) Uani d . 1
H H5 -0.4419 0.2696 0.2628 0.060 Uiso calc R 1
C C6 -0.2010(13) 0.3109(5) 0.4046(5) 0.0452(18) Uani d . 1
H H6 -0.2560 0.3837 0.4324 0.054 Uiso calc R 1
C C7 0.1035(14) 0.3441(6) 0.5761(5) 0.0439(18) Uani d . 1
H H7 0.2863 0.3405 0.6053 0.053 Uiso calc R 1
C C8 -0.1012(14) 0.5535(5) 0.7941(5) 0.0390(17) Uani d . 1
C C9 0.0401(13) 0.6207(6) 0.9038(5) 0.0382(16) Uani d . 1
C C10 -0.0519(14) 0.7242(6) 0.9563(5) 0.0504(19) Uani d . 1
H H10 -0.1877 0.7541 0.9215 0.061 Uiso calc R 1
C C11 0.0586(15) 0.7831(6) 1.0609(5) 0.056(2) Uani d . 1
H H11 0.0034 0.8537 1.0979 0.067 Uiso calc R 1
C C12 0.2527(15) 0.7327(6) 1.1074(5) 0.0494(19) Uani d . 1
C C13 0.2408(13) 0.5797(6) 0.9598(5) 0.0445(18) Uani d . 1
H H13 0.3066 0.5108 0.9243 0.053 Uiso calc R 1
H H2 0.251(4) 0.493(6) 0.750(5) 0.080 Uiso d D 1

loop_
_atom_site_aniso_label
_atom_site_aniso_U_11
_atom_site_aniso_U_22
_atom_site_aniso_U_33
_atom_site_aniso_U_12
_atom_site_aniso_U_13
_atom_site_aniso_U_23
Cl1 0.0553(12) 0.0540(12) 0.0534(12) 0.0200(9) -0.0092(9) 0.0104(9)
Cl2 0.1053(17) 0.0664(14) 0.0410(12) 0.0000(12) -0.0214(11) 0.0042(10)
Cl3 0.1154(18) 0.0737(15) 0.0401(12) 0.0009(13) -0.0198(12) 0.0035(11)
O1 0.029(3) 0.067(3) 0.051(3) 0.014(2) -0.003(2) 0.010(3)
N1 0.037(3) 0.040(3) 0.038(3) -0.006(3) -0.010(3) 0.006(3)
N2 0.029(3) 0.045(3) 0.038(3) 0.009(3) -0.008(3) 0.002(3)
N3 0.054(4) 0.053(4) 0.037(4) 0.008(3) -0.002(3) 0.011(3)
C1 0.033(4) 0.042(4) 0.031(4) 0.003(3) 0.005(3) 0.015(3)
C2 0.032(4) 0.039(4) 0.040(4) 0.007(3) -0.007(3) 0.009(3)
C3 0.069(5) 0.049(5) 0.045(5) 0.008(4) 0.001(4) 0.011(4)
C4 0.059(5) 0.040(4) 0.036(4) -0.007(4) -0.009(4) 0.007(3)
C5 0.057(5) 0.049(5) 0.048(5) 0.004(4) -0.015(4) 0.022(4)
C6 0.052(4) 0.032(4) 0.047(5) 0.003(3) -0.002(4) 0.007(3)
C7 0.033(4) 0.044(4) 0.051(5) 0.006(3) -0.001(3) 0.008(4)
C8 0.031(4) 0.033(4) 0.052(5) 0.006(3) 0.013(3) 0.009(3)
C9 0.034(4) 0.040(4) 0.036(4) 0.003(3) -0.002(3) 0.005(3)
C10 0.046(4) 0.054(5) 0.050(5) 0.018(4) -0.010(4) 0.010(4)
C11 0.065(5) 0.050(5) 0.042(5) 0.014(4) -0.005(4) -0.004(4)
C12 0.067(5) 0.042(5) 0.036(4) 0.001(4) 0.000(4) 0.008(4)
C13 0.045(4) 0.043(4) 0.045(5) 0.004(4) 0.003(3) 0.014(4)

loop_
_atom_type_symbol
_atom_type_description
_atom_type_scat_dispersion_real
_atom_type_scat_dispersion_imag
_atom_type_scat_source
C C 0.0033 0.0016 'International Tables Vol C Tables 4.2.6.8 and 6.1.1.4'
H H 0.0000 0.0000 'International Tables Vol C Tables 4.2.6.8 and 6.1.1.4'
N N 0.0061 0.0033 'International Tables Vol C Tables 4.2.6.8 and 6.1.1.4'
O O 0.0106 0.0060 'International Tables Vol C Tables 4.2.6.8 and 6.1.1.4'
Cl Cl 0.1484 0.1585 'International Tables Vol C Tables 4.2.6.8 and 6.1.1.4'

loop_
_geom_angle_atom_site_label_1
_geom_angle_atom_site_label_2
_geom_angle_atom_site_label_3
_geom_angle
C7 N1 N2 113.6(5)
C8 N2 N1 117.9(5)
C8 N2 H2 115(5)
N1 N2 H2 124(4)
C12 N3 C13 115.9(6)
C2 C1 C6 117.1(6)
C2 C1 C7 122.9(6)
C6 C1 C7 120.0(6)
C3 C2 C1 122.3(6)
C3 C2 Cl1 117.5(5)
C1 C2 Cl1 120.2(5)
C4 C3 C2 119.4(7)
C4 C3 H3 120.3
C2 C3 H3 120.3
C3 C4 C5 120.1(6)
C3 C4 Cl2 120.3(6)
C5 C4 Cl2 119.7(6)
C6 C5 C4 120.3(6)
C6 C5 H5 119.9
C4 C5 H5 119.9
C5 C6 C1 120.8(6)
C5 C6 H6 119.6
C1 C6 H6 119.6
N1 C7 C1 117.5(6)
N1 C7 H7 121.2
C1 C7 H7 121.2
O1 C8 N2 123.0(6)
O1 C8 C9 121.6(6)
N2 C8 C9 115.4(6)
C10 C9 C13 117.7(6)
C10 C9 C8 118.7(6)
C13 C9 C8 123.4(6)
C9 C10 C11 119.7(6)
C9 C10 H10 120.2
C11 C10 H10 120.2
C12 C11 C10 116.8(7)
C12 C11 H11 121.6
C10 C11 H11 121.6
N3 C12 C11 126.1(6)
N3 C12 Cl3 114.4(5)
C11 C12 Cl3 119.5(6)
N3 C13 C9 123.8(6)
N3 C13 H13 118.1
C9 C13 H13 118.1

loop_
_geom_bond_atom_site_label_1
_geom_bond_atom_site_label_2
_geom_bond_distance
Cl1 C2 1.740(6)
Cl2 C4 1.739(6)
Cl3 C12 1.750(7)
O1 C8 1.223(7)
N1 C7 1.283(7)
N1 N2 1.377(6)
N2 C8 1.364(7)
N2 H2 0.90(3)
N3 C12 1.319(8)
N3 C13 1.332(7)
C1 C2 1.388(8)
C1 C6 1.403(8)
C1 C7 1.469(8)
C2 C3 1.378(8)
C3 C4 1.373(8)
C3 H3 0.9300
C4 C5 1.380(9)
C5 C6 1.380(8)
C5 H5 0.9300
C6 H6 0.9300
C7 H7 0.9300
C8 C9 1.498(8)
C9 C10 1.379(8)
C9 C13 1.386(8)
C10 C11 1.380(8)
C10 H10 0.9300
C11 C12 1.365(9)
C11 H11 0.9300
C13 H13 0.9300

loop_
_geom_hbond_atom_site_label_D
_geom_hbond_atom_site_label_H
_geom_hbond_atom_site_label_A
_geom_hbond_site_symmetry_A
_geom_hbond_distance_DH
_geom_hbond_distance_HA
_geom_hbond_distance_DA
_geom_hbond_angle_DHA
N2 H2 O1 1_655 0.90(3) 1.95(3) 2.816(6) 160(6)
C5 H5 O1 2_466 0.93 2.46 3.291(6) 148
C13 H13 N3 2_667 0.93 2.57 3.379(6) 145

loop_
_cod_related_entry_id
_cod_related_entry_database
_cod_related_entry_code
1 ChemSpider 21197041
